data_1528968
loop_
_publ_author_name
'Waldrop, L.'

_publ_section_title
;
 Crystal structure of triploidite
;
_journal_name_full Naturwissenschaften
_journal_page_first 296
_journal_page_last 297
_journal_volume 55
_journal_year 1968
_chemical_formula_sum 'H Mn2 O5 P'
_chemical_name_systematic 'Mn2 (O H) (P O4)'
_space_group_IT_number 14
_symmetry_space_group_name_Hall '-P 2yab'
_symmetry_space_group_name_H-M 'P 1 21/a 1'
_cell_angle_alpha 90
_cell_angle_beta 108.23
_cell_angle_gamma 90
_cell_formula_units_Z 16
_cell_length_a 12.366
_cell_length_b 13.276
_cell_length_c 9.943
_cell_volume 1550.422
_citation_journal_id_ASTM NATWAY
_cod_data_source_file Waldrop_NATWAY_1968_374.cif
_cod_data_source_block H1Mn2O5P1
_cod_original_sg_symbol_Hall '-P 2ybc (z,y,-x)'
_cod_original_formula_sum 'H1 Mn2 O5 P1'
_cod_database_code 1528968

loop_
_symmetry_equiv_pos_as_xyz
x,y,z
-x+1/2,y+1/2,-z
-x,-y,-z
x-1/2,-y-1/2,z

loop_
_atom_site_label
_atom_site_type_symbol
_atom_site_fract_x
_atom_site_fract_y
_atom_site_fract_z
_atom_site_occupancy
_atom_site_U_iso_or_equiv
Mn7 Mn+2 0.606 0.323 0.965 1 0.0
P1 P+5 0.421 0.321 0.62 1 0.0
P2 P+5 0.424 0.826 0.617 1 0.0
O17 O-2 0.196 0.083 0.69 1 0.0
Mn2 Mn+2 0.196 0.997 0.209 1 0.0
O10 O-2 0.331 0.859 0.682 1 0.0
O6 O-2 0.042 0.556 0.228 1 0.0
Mn3 Mn+2 0.696 0.249 0.706 1 0.0
O5 O-2 0.022 0.048 0.242 1 0.0
Mn4 Mn+2 0.681 0.73 0.692 1 0.0
O4 O-2 0.542 0.663 0.971 1 0.0
O19 O-2 0.71 0.337 0.191 1 0.0
O11 O-2 0.824 0.115 0.166 1 0.0
O3 O-2 0.572 0.157 0.984 1 0.0
O8 O-2 0.535 0.798 0.737 1 0.0
Mn1 Mn+2 0.185 0.478 0.186 1 0.0
O12 O-2 0.839 0.595 0.2 1 0.0
Mn8 Mn+2 0.578 0.82 0.955 1 0.0
P4 P+5 0.925 0.572 0.121 1 0.0
O9 O-2 0.328 0.349 0.689 1 0.0
O18 O-2 0.245 0.53 0.563 1 0.0
O13 O-2 0.385 0.229 0.526 1 0.0
Mn5 Mn+2 0.097 0.073 0.466 1 0.0
Mn6 Mn+2 0.083 0.577 0.445 1 0.0
O7 O-2 0.532 0.297 0.738 1 0.0
O20 O-2 0.74 0.779 0.07 1 0.0
O16 O-2 0.881 0.987 0.018 1 0.0
P3 P+5 0.924 0.078 0.115 1 0.0
O1 O-2 0.049 0.413 0.47 1 0.0
O14 O-2 0.388 0.735 0.524 1 0.0
O2 O-2 0.061 0.906 0.479 1 0.0
O15 O-2 0.888 0.477 0.028 1 0.0
